data_1533306
loop_
_publ_author_name
'Zhang, Q.-A.'
'Akiba, E.'
'Nakamura, Y.'
'Kamiyama, T.'
'Oikawa, K.'

_publ_section_title
;
 Hydrogen-induced phase decomposition of Ba7 Al13 and the crystal
 structure of Ba2 Al H7
;
_journal_name_full 'Journal of Alloys Compd.'
_journal_page_first 180
_journal_page_last 186
_journal_volume 361
_journal_year 2003
_chemical_formula_sum 'Al Ba2 D7'
_chemical_name_systematic 'Ba2 Al D7'
_space_group_IT_number 15
_symmetry_space_group_name_Hall '-I 2ya'
_symmetry_space_group_name_H-M 'I 1 2/a 1'
_cell_angle_alpha 90
_cell_angle_beta 101.29
_cell_angle_gamma 90
_cell_formula_units_Z 8
_cell_length_a 13.197
_cell_length_b 10.237
_cell_length_c 8.509
_cell_volume 1127.301
_citation_journal_id_ASTM JALCEU
_cod_data_source_file Zhang_JALCEU_2003_107.cif
_cod_data_source_block D7Al1Ba2
_cod_original_sg_symbol_Hall '-C 2yc (x+z,y,-x)'
_cod_original_formula_sum 'D7 Al1 Ba2'
_cod_database_code 1533306

loop_
_symmetry_equiv_pos_as_xyz
x,y,z
-x+1/2,y,-z
-x,-y,-z
x-1/2,-y,z
x+1/2,y+1/2,z+1/2
-x+1,y+1/2,-z+1/2
-x+1/2,-y+1/2,-z+1/2
x,-y+1/2,z+1/2

loop_
_atom_site_label
_atom_site_type_symbol
_atom_site_fract_x
_atom_site_fract_y
_atom_site_fract_z
_atom_site_occupancy
_atom_site_U_iso_or_equiv
D7 D-1 0.693 0.864 0.322 1 0.0
D2 D-1 0.846 0.974 0.135 1 0.0
D4 D-1 0.844 0.104 0.387 1 0.0
Al1 Al+3 0.927 0.096 0.235 1 0.0
D3 D-1 0.023 0.999 0.325 1 0.0
D6 D-1 0.832 0.207 0.115 1 0.0
D1 D-1 0.004 0.116 0.077 1 0.0
Ba1 Ba+2 0.3459 0.5848 0.3249 1 0.0
Ba2 Ba+2 0.1084 0.3247 0.0852 1 0.0
D5 D-1 0.983 0.249 0.324 1 0.0
